data_2016639
loop_
_publ_author_name
'Domasevitch, Konstantin V.'

_publ_section_title
;
 3,3',5,5'-Tetramethyl-4,4'-bipyrazole--pentafluorophenol (2/3)
;
_journal_coeditor_code GG3148
_journal_issue 6
_journal_name_full 'Acta Crystallographica Section C'
_journal_page_first o326
_journal_page_last o329
_journal_paper_doi 10.1107/S0108270108013632
_journal_volume 64
_journal_year 2008
_chemical_formula_iupac '2C10 H14 N4, 3C6 H F5 O'
_chemical_formula_moiety '2(C10 H14 N4), 3(C6 H F5 O)'
_chemical_formula_sum 'C38 H31 F15 N8 O3'
_chemical_formula_weight 932.71
_chemical_name_systematic
;
3,3',5,5'-Tetramethyl-4,4'-bipyrazole--pentafluorophenol (2/3)
;
_space_group_IT_number 62
_space_group_name_Hall '-P 2ac 2n'
_symmetry_cell_setting orthorhombic
_symmetry_space_group_name_Hall '-P 2ac 2n'
_symmetry_space_group_name_H-M 'P n m a'
_atom_sites_solution_hydrogens difmap
_atom_sites_solution_primary direct
_atom_sites_solution_secondary difmap
_audit_creation_method SHELXL-97
_cell_angle_alpha 90.00
_cell_angle_beta 90.00
_cell_angle_gamma 90.00
_cell_formula_units_Z 4
_cell_length_a 6.9565(7)
_cell_length_b 41.727(4)
_cell_length_c 13.4827(15)
_cell_measurement_reflns_used 13762
_cell_measurement_temperature 213(2)
_cell_measurement_theta_max 27.10
_cell_measurement_theta_min 2.87
_cell_volume 3913.7(7)
_computing_cell_refinement 'SAINT-NT (Bruker, 1999)'
_computing_data_collection 'SMART-NT (Bruker, 1998)'
_computing_data_reduction 'SAINT-NT (Bruker, 1999)'
_computing_molecular_graphics 'DIAMOND (Brandenburg, 1999)'
_computing_publication_material 'WinGX (Version 1.700.00; Farrugia, 1999)'
_computing_structure_refinement 'SHELXL97 (Sheldrick, 2008)'
_computing_structure_solution 'SHELXS97 (Sheldrick, 2008)'
_diffrn_ambient_temperature 213(2)
_diffrn_measured_fraction_theta_full 0.987
_diffrn_measured_fraction_theta_max 0.987
_diffrn_measurement_device_type 'Siemens SMART CCD area-detector diffractometer'
_diffrn_measurement_method '\w scans'
_diffrn_radiation_monochromator graphite
_diffrn_radiation_source 'fine-focus sealed tube'
_diffrn_radiation_type MoK\a
_diffrn_radiation_wavelength 0.71073
_diffrn_reflns_av_R_equivalents 0.021
_diffrn_reflns_av_sigmaI/netI 0.016
_diffrn_reflns_limit_h_max 8
_diffrn_reflns_limit_h_min -8
_diffrn_reflns_limit_k_max 52
_diffrn_reflns_limit_k_min -52
_diffrn_reflns_limit_l_max 17
_diffrn_reflns_limit_l_min -11
_diffrn_reflns_number 13762
_diffrn_reflns_theta_full 27.10
_diffrn_reflns_theta_max 27.10
_diffrn_reflns_theta_min 2.87
_diffrn_standards_decay_% 0
_exptl_absorpt_coefficient_mu 0.152
_exptl_absorpt_correction_T_max 0.980
_exptl_absorpt_correction_T_min 0.950
_exptl_absorpt_correction_type empirical
_exptl_absorpt_process_details '(SADABS; Sheldrick, 1996)'
_exptl_crystal_colour colourless
_exptl_crystal_density_diffrn 1.583
_exptl_crystal_density_method 'not measured'
_exptl_crystal_description prism
_exptl_crystal_F_000 1896
_exptl_crystal_size_max 0.27
_exptl_crystal_size_mid 0.20
_exptl_crystal_size_min 0.20
_refine_diff_density_max 0.225
_refine_diff_density_min -0.200
_refine_ls_extinction_coef 0.0075(5)
_refine_ls_extinction_expression Fc^*^=kFc[1+0.001xFc^2^\l^3^/sin(2\q)]^-1/4^
_refine_ls_extinction_method SHELXL97
_refine_ls_goodness_of_fit_ref 1.033
_refine_ls_hydrogen_treatment constr
_refine_ls_matrix_type full
_refine_ls_number_parameters 297
_refine_ls_number_reflns 4321
_refine_ls_number_restraints 0
_refine_ls_restrained_S_all 1.033
_refine_ls_R_factor_all 0.0471
_refine_ls_R_factor_gt 0.0390
_refine_ls_shift/su_max 0.003
_refine_ls_shift/su_mean 0.000
_refine_ls_structure_factor_coef Fsqd
_refine_ls_weighting_details 'w=1/[\s^2^(Fo^2^)+(0.05P)^2^+1.4524P] where P=(Fo^2^+2Fc^2^)/3'
_refine_ls_weighting_scheme calc
_refine_ls_wR_factor_gt 0.1009
_refine_ls_wR_factor_ref 0.1055
_reflns_number_gt 3634
_reflns_number_total 4321
_reflns_threshold_expression I>2\s(I)
_cod_data_source_file gg3148.cif
_cod_data_source_block I
_cod_depositor_comments
;
The following automatic conversions were performed:
'_symmetry_cell_setting' value 'Orthorhombic' changed to 'orthorhombic'
according to '/home/saulius/struct/CIF-dictionaries/cif_core.dic'
dictionary named 'cif_core.dic' version 2.4.1 from 2010-06-29.

Automatic conversion script
Id: cif_fix_enum 1527 2010-12-29 10:47:43Z saulius 

The following automatic conversions were performed:

'_symmetry_cell_setting' value 'Orthorhombic' changed to
'orthorhombic' according to
/home/saulius/struct/CIF-dictionaries/cif_core.dic dictionary named
'cif_core.dic' version 2.4.1 from 2010-06-29.

Automatic conversion script
Id: cif_fix_values 1715 2011-07-08 13:25:40Z adriana 
;
_cod_original_cell_volume 3913.6(7)
_cod_database_code 2016639
_cod_database_fobs_code 2016639

loop_
_symmetry_equiv_pos_as_xyz
'x, y, z'
'-x+1/2, -y, z+1/2'
'-x, y+1/2, -z'
'x+1/2, -y+1/2, -z+1/2'
'-x, -y, -z'
'x-1/2, y, -z-1/2'
'x, -y-1/2, z'
'-x-1/2, y-1/2, z-1/2'

loop_
_atom_site_type_symbol
_atom_site_label
_atom_site_fract_x
_atom_site_fract_y
_atom_site_fract_z
_atom_site_U_iso_or_equiv
_atom_site_adp_type
_atom_site_calc_flag
_atom_site_refinement_flags
_atom_site_occupancy
O O1 0.68836(18) 0.54889(2) 0.20901(8) 0.0415(3) Uani d . 1
H H1O 0.6652 0.5603 0.2644 0.062 Uiso d . 1
O O2 0.7368(3) 0.7500 0.74202(11) 0.0479(4) Uani d S 1
H H2O 0.7389 0.7691 0.7077 0.072 Uiso d P 0.50
F F1 0.60871(17) 0.51829(2) 0.38835(7) 0.0497(3) Uani d . 1
F F2 0.54018(18) 0.45460(2) 0.39266(8) 0.0576(3) Uani d . 1
F F3 0.53489(19) 0.42018(2) 0.22198(9) 0.0642(3) Uani d . 1
F F4 0.6130(2) 0.44968(3) 0.04682(9) 0.0668(3) Uani d . 1
F F5 0.68483(18) 0.51374(3) 0.04262(7) 0.0564(3) Uani d . 1
F F6 0.6845(2) 0.69375(3) 0.84399(9) 0.0699(4) Uani d . 1
F F7 0.5884(2) 0.69377(3) 1.03717(8) 0.0681(3) Uani d . 1
F F8 0.5383(3) 0.7500 1.13590(10) 0.0698(5) Uani d S 1
N N1 0.6118(2) 0.58828(3) 0.35288(9) 0.0381(3) Uani d . 1
N N2 0.4511(2) 0.58589(3) 0.40882(9) 0.0393(3) Uani d . 1
H H2N 0.3682 0.5696 0.3985 0.059 Uiso d . 1
N N3 0.6310(2) 0.71574(3) 0.52143(9) 0.0361(3) Uani d . 1
H H3N 0.6271 0.7361 0.5241 0.054 Uiso d P 0.50
N N4 0.67858(19) 0.70069(3) 0.60702(9) 0.0360(3) Uani d . 1
H H4N 0.7029 0.7130 0.6596 0.054 Uiso d P 0.50
C C1 0.6902(2) 0.61636(3) 0.37706(10) 0.0349(3) Uani d . 1
C C2 0.5769(2) 0.63196(3) 0.44871(10) 0.0331(3) Uani d . 1
C C3 0.4244(2) 0.61152(3) 0.46714(11) 0.0367(3) Uani d . 1
C C4 0.2582(3) 0.61434(4) 0.53581(14) 0.0506(4) Uani d . 1
H H4A 0.1777 0.5954 0.5299 0.076 Uiso calc PR 0.50
H H4B 0.1838 0.6332 0.5189 0.076 Uiso calc PR 0.50
H H4C 0.3045 0.6162 0.6034 0.076 Uiso calc PR 0.50
H H4D 0.2663 0.6345 0.5716 0.076 Uiso calc PR 0.50
H H4E 0.2602 0.5967 0.5825 0.076 Uiso calc PR 0.50
H H4F 0.1395 0.6137 0.4981 0.076 Uiso calc PR 0.50
C C5 0.8707(3) 0.62766(4) 0.32933(14) 0.0515(4) Uani d . 1
H H5A 0.9650 0.6105 0.3300 0.077 Uiso calc R 1
H H5B 0.9205 0.6460 0.3655 0.077 Uiso calc R 1
H H5C 0.8442 0.6339 0.2613 0.077 Uiso calc R 1
C C6 0.6683(2) 0.66895(3) 0.59286(10) 0.0331(3) Uani d . 1
C C7 0.6111(2) 0.66332(3) 0.49555(10) 0.0316(3) Uani d . 1
C C8 0.5910(2) 0.69363(3) 0.45311(11) 0.0344(3) Uani d . 1
C C9 0.5364(3) 0.70241(4) 0.34947(12) 0.0545(5) Uani d . 1
H H9A 0.5348 0.7256 0.3428 0.082 Uiso calc PR 0.50
H H9B 0.4098 0.6939 0.3347 0.082 Uiso calc PR 0.50
H H9C 0.6294 0.6934 0.3036 0.082 Uiso calc PR 0.50
H H9D 0.5145 0.6831 0.3112 0.082 Uiso calc PR 0.50
H H9E 0.6395 0.7147 0.3194 0.082 Uiso calc PR 0.50
H H9F 0.4199 0.7152 0.3505 0.082 Uiso calc PR 0.50
C C10 0.7201(3) 0.64515(4) 0.67077(12) 0.0493(4) Uani d . 1
H H10A 0.7541 0.6563 0.7314 0.074 Uiso calc PR 0.50
H H10B 0.8286 0.6325 0.6485 0.074 Uiso calc PR 0.50
H H10C 0.6112 0.6312 0.6832 0.074 Uiso calc PR 0.50
H H10D 0.7085 0.6237 0.6440 0.074 Uiso calc PR 0.50
H H10E 0.6340 0.6475 0.7269 0.074 Uiso calc PR 0.50
H H10F 0.8514 0.6488 0.6922 0.074 Uiso calc PR 0.50
C C11 0.6453(2) 0.49932(4) 0.12909(12) 0.0380(3) Uani d . 1
C C12 0.6089(2) 0.46679(4) 0.13083(13) 0.0439(4) Uani d . 1
C C13 0.5732(2) 0.45183(3) 0.21943(14) 0.0430(4) Uani d . 1
C C14 0.5749(2) 0.46915(4) 0.30596(12) 0.0392(3) Uani d . 1
C C15 0.6113(2) 0.50164(3) 0.30351(11) 0.0345(3) Uani d . 1
C C16 0.6468(2) 0.51763(3) 0.21530(11) 0.0327(3) Uani d . 1
C C17 0.6874(3) 0.7500 0.83805(15) 0.0401(5) Uani d S 1
C C18 0.6626(3) 0.72189(4) 0.89067(12) 0.0432(4) Uani d . 1
C C19 0.6133(3) 0.72169(4) 0.98965(12) 0.0434(4) Uani d . 1
C C20 0.5883(4) 0.7500 1.03941(16) 0.0433(5) Uani d S 1

loop_
_atom_site_aniso_label
_atom_site_aniso_U_11
_atom_site_aniso_U_22
_atom_site_aniso_U_33
_atom_site_aniso_U_12
_atom_site_aniso_U_13
_atom_site_aniso_U_23
O1 0.0617(7) 0.0250(5) 0.0377(5) -0.0100(5) 0.0092(5) -0.0053(4)
O2 0.0620(11) 0.0527(9) 0.0289(7) 0.000 0.0033(7) 0.000
F1 0.0805(7) 0.0339(5) 0.0346(5) 0.0031(5) -0.0011(5) -0.0022(4)
F2 0.0764(8) 0.0371(5) 0.0592(6) 0.0010(5) -0.0015(5) 0.0181(5)
F3 0.0750(8) 0.0230(4) 0.0946(9) -0.0055(5) -0.0080(7) -0.0046(5)
F4 0.0869(9) 0.0485(6) 0.0652(7) -0.0067(6) 0.0000(6) -0.0311(5)
F5 0.0793(8) 0.0510(6) 0.0389(5) -0.0126(5) 0.0131(5) -0.0078(4)
F6 0.1007(10) 0.0530(7) 0.0560(6) 0.0101(6) -0.0023(6) -0.0183(5)
F7 0.0996(9) 0.0483(6) 0.0565(6) -0.0067(6) 0.0015(6) 0.0144(5)
F8 0.1011(14) 0.0750(11) 0.0331(7) 0.000 0.0164(8) 0.000
N1 0.0547(8) 0.0236(6) 0.0361(6) -0.0025(5) -0.0006(6) -0.0035(5)
N2 0.0546(8) 0.0229(6) 0.0405(7) -0.0082(5) -0.0001(6) -0.0024(5)
N3 0.0504(8) 0.0204(5) 0.0376(6) -0.0013(5) -0.0008(6) -0.0027(5)
N4 0.0462(7) 0.0239(6) 0.0379(6) 0.0001(5) -0.0003(5) -0.0014(5)
C1 0.0500(9) 0.0222(6) 0.0325(7) -0.0005(6) -0.0029(6) -0.0027(5)
C2 0.0472(8) 0.0215(6) 0.0307(7) -0.0011(6) -0.0026(6) -0.0001(5)
C3 0.0511(9) 0.0231(6) 0.0360(7) -0.0027(6) -0.0009(7) 0.0013(5)
C4 0.0585(11) 0.0363(8) 0.0570(10) -0.0063(8) 0.0117(8) -0.0009(7)
C5 0.0597(11) 0.0413(9) 0.0535(10) -0.0074(8) 0.0134(9) -0.0126(8)
C6 0.0418(8) 0.0239(6) 0.0337(7) 0.0004(6) 0.0021(6) -0.0014(5)
C7 0.0404(8) 0.0215(6) 0.0331(7) -0.0011(5) 0.0019(6) -0.0013(5)
C8 0.0462(8) 0.0241(7) 0.0329(7) -0.0015(6) -0.0007(6) -0.0011(5)
C9 0.0931(15) 0.0324(8) 0.0380(8) -0.0014(9) -0.0117(9) 0.0027(6)
C10 0.0791(13) 0.0297(8) 0.0391(8) 0.0057(8) -0.0070(8) 0.0020(6)
C11 0.0402(8) 0.0352(8) 0.0388(8) -0.0049(6) 0.0047(6) -0.0052(6)
C12 0.0437(9) 0.0338(8) 0.0542(9) -0.0024(7) -0.0006(8) -0.0186(7)
C13 0.0389(8) 0.0225(6) 0.0678(11) -0.0003(6) -0.0042(8) -0.0036(7)
C14 0.0374(8) 0.0288(7) 0.0514(9) 0.0028(6) -0.0014(7) 0.0073(6)
C15 0.0391(8) 0.0261(7) 0.0384(8) 0.0039(6) -0.0016(6) -0.0031(6)
C16 0.0320(7) 0.0260(7) 0.0402(8) -0.0020(5) 0.0020(6) -0.0042(6)
C17 0.0326(11) 0.0582(14) 0.0296(10) 0.000 -0.0037(9) 0.000
C18 0.0457(9) 0.0468(9) 0.0372(8) 0.0028(7) -0.0051(7) -0.0081(7)
C19 0.0494(10) 0.0429(9) 0.0380(8) -0.0025(7) -0.0028(7) 0.0077(7)
C20 0.0496(13) 0.0514(14) 0.0288(10) 0.000 0.0017(9) 0.000

loop_
_atom_type_symbol
_atom_type_description
_atom_type_scat_dispersion_real
_atom_type_scat_dispersion_imag
_atom_type_scat_source
C C 0.0033 0.0016 'International Tables Vol C Tables 4.2.6.8 and 6.1.1.4'
H H 0.0000 0.0000 'International Tables Vol C Tables 4.2.6.8 and 6.1.1.4'
N N 0.0061 0.0033 'International Tables Vol C Tables 4.2.6.8 and 6.1.1.4'
O O 0.0106 0.0060 'International Tables Vol C Tables 4.2.6.8 and 6.1.1.4'
F F 0.0171 0.0103 'International Tables Vol C Tables 4.2.6.8 and 6.1.1.4'

loop_
_geom_angle_atom_site_label_1
_geom_angle_atom_site_label_2
_geom_angle_atom_site_label_3
_geom_angle_site_symmetry_3
_geom_angle
_geom_angle_publ_flag
C16 O1 H1O . 115.1 no
C17 O2 H2O . 119.2 no
C1 N1 N2 . 105.46(12) no
C3 N2 N1 . 112.50(12) no
C3 N2 H2N . 127.1 no
N1 N2 H2N . 119.9 no
C8 N3 N4 . 108.61(11) no
C8 N3 H3N . 135.5 no
N4 N3 H3N . 115.8 no
C6 N4 N3 . 108.88(12) no
C6 N4 H4N . 133.9 no
N3 N4 H4N . 117.2 no
N1 C1 C2 . 110.23(14) no
N1 C1 C5 . 121.20(14) no
C2 C1 C5 . 128.57(13) no
C3 C2 C1 . 105.53(13) no
C3 C2 C7 . 126.47(14) no
C1 C2 C7 . 128.00(14) no
N2 C3 C2 . 106.29(14) no
N2 C3 C4 . 122.42(14) no
C2 C3 C4 . 131.29(14) no
C3 C4 H4A . 109.5 no
C3 C4 H4B . 109.5 no
H4A C4 H4B . 109.5 no
C3 C4 H4C . 109.5 no
H4A C4 H4C . 109.5 no
H4B C4 H4C . 109.5 no
C3 C4 H4D . 109.5 no
C3 C4 H4E . 109.5 no
H4D C4 H4E . 109.5 no
C3 C4 H4F . 109.5 no
H4D C4 H4F . 109.5 no
H4E C4 H4F . 109.5 no
C1 C5 H5A . 109.5 no
C1 C5 H5B . 109.5 no
H5A C5 H5B . 109.5 no
C1 C5 H5C . 109.5 no
H5A C5 H5C . 109.5 no
H5B C5 H5C . 109.5 no
N4 C6 C7 . 108.47(12) no
N4 C6 C10 . 123.07(13) no
C7 C6 C10 . 128.42(13) no
C6 C7 C8 . 105.20(12) no
C6 C7 C2 . 126.95(12) no
C8 C7 C2 . 127.85(13) no
N3 C8 C7 . 108.84(13) no
N3 C8 C9 . 122.01(13) no
C7 C8 C9 . 129.15(13) no
C8 C9 H9A . 109.5 no
C8 C9 H9B . 109.5 no
H9A C9 H9B . 109.5 no
C8 C9 H9C . 109.5 no
H9A C9 H9C . 109.5 no
H9B C9 H9C . 109.5 no
C8 C9 H9D . 109.5 no
C8 C9 H9E . 109.5 no
H9D C9 H9E . 109.5 no
C8 C9 H9F . 109.5 no
H9D C9 H9F . 109.5 no
H9E C9 H9F . 109.5 no
C6 C10 H10A . 109.5 no
C6 C10 H10B . 109.5 no
H10A C10 H10B . 109.5 no
C6 C10 H10C . 109.5 no
H10A C10 H10C . 109.5 no
H10B C10 H10C . 109.5 no
C6 C10 H10D . 109.5 no
C6 C10 H10E . 109.5 no
H10D C10 H10E . 109.5 no
C6 C10 H10F . 109.5 no
H10D C10 H10F . 109.5 no
H10E C10 H10F . 109.5 no
F5 C11 C12 . 119.58(14) no
F5 C11 C16 . 118.60(13) no
C12 C11 C16 . 121.80(15) no
F4 C12 C13 . 119.89(14) no
F4 C12 C11 . 120.37(16) no
C13 C12 C11 . 119.72(15) no
F3 C13 C12 . 120.29(15) no
F3 C13 C14 . 119.75(16) no
C12 C13 C14 . 119.96(14) no
F2 C14 C13 . 120.10(14) no
F2 C14 C15 . 119.97(14) no
C13 C14 C15 . 119.92(15) no
F1 C15 C14 . 119.15(14) no
F1 C15 C16 . 119.06(12) no
C14 C15 C16 . 121.77(14) no
O1 C16 C15 . 124.20(13) no
O1 C16 C11 . 118.94(13) no
C15 C16 C11 . 116.82(13) no
O2 C17 C18 . 121.89(10) no
O2 C17 C18 7_575 121.89(10) no
C18 C17 C18 7_575 116.2(2) no
F6 C18 C19 . 118.54(16) no
F6 C18 C17 . 119.22(15) no
C19 C18 C17 . 122.23(16) no
F7 C19 C20 . 119.94(15) no
F7 C19 C18 . 119.99(15) no
C20 C19 C18 . 120.07(16) no
F8 C20 C19 . 120.40(10) no
F8 C20 C19 7_575 120.40(10) no
C19 C20 C19 7_575 119.2(2) no

loop_
_geom_bond_atom_site_label_1
_geom_bond_atom_site_label_2
_geom_bond_site_symmetry_2
_geom_bond_distance
_geom_bond_publ_flag
O1 C16 . 1.3385(17) no
O1 H1O . 0.9005 no
O2 C17 . 1.340(3) no
O2 H2O . 0.9230 no
F1 C15 . 1.3384(17) no
F2 C14 . 1.3393(18) no
F3 C13 . 1.3476(17) no
F4 C12 . 1.3391(18) no
F5 C11 . 1.3403(19) no
F6 C18 . 1.3407(19) no
F7 C19 . 1.3411(19) no
F8 C20 . 1.347(3) no
N1 C1 . 1.3331(18) no
N1 N2 . 1.353(2) no
N2 C3 . 1.3405(19) no
N2 H2N . 0.9028 no
N3 C8 . 1.3328(18) no
N3 N4 . 1.3548(18) no
N3 H3N . 0.8510 no
N4 C6 . 1.3398(18) no
N4 H4N . 0.8916 no
C1 C2 . 1.406(2) no
C1 C5 . 1.487(2) no
C2 C3 . 1.384(2) no
C2 C7 . 1.4721(18) no
C3 C4 . 1.486(2) no
C4 H4A . 0.9700 no
C4 H4B . 0.9700 no
C4 H4C . 0.9700 no
C4 H4D . 0.9700 no
C4 H4E . 0.9700 no
C4 H4F . 0.9700 no
C5 H5A . 0.9700 no
C5 H5B . 0.9700 no
C5 H5C . 0.9700 no
C6 C7 . 1.391(2) no
C6 C10 . 1.490(2) no
C7 C8 . 1.3954(19) no
C8 C9 . 1.494(2) no
C9 H9A . 0.9700 no
C9 H9B . 0.9700 no
C9 H9C . 0.9700 no
C9 H9D . 0.9700 no
C9 H9E . 0.9700 no
C9 H9F . 0.9700 no
C10 H10A . 0.9700 no
C10 H10B . 0.9700 no
C10 H10C . 0.9700 no
C10 H10D . 0.9700 no
C10 H10E . 0.9700 no
C10 H10F . 0.9700 no
C11 C12 . 1.381(2) no
C11 C16 . 1.391(2) no
C12 C13 . 1.371(3) no
C13 C14 . 1.373(2) no
C14 C15 . 1.379(2) no
C15 C16 . 1.386(2) no
C17 C18 . 1.382(2) no
C17 C18 7_575 1.382(2) no
C18 C19 . 1.378(2) no
C19 C20 . 1.369(2) no
C20 C19 7_575 1.369(2) no

loop_
_geom_hbond_atom_site_label_D
_geom_hbond_atom_site_label_H
_geom_hbond_atom_site_label_A
_geom_hbond_site_symmetry_A
_geom_hbond_distance_DH
_geom_hbond_distance_HA
_geom_hbond_distance_DA
_geom_hbond_angle_DHA
_geom_hbond_publ_flag
O1 H1O N1 . 0.90 1.71 2.5975(16) 168 yes
O2 H2O N4 7_575 0.92 1.90 2.7768(16) 158 yes
N2 H2N O1 6_556 0.90 2.10 2.8719(17) 143 yes
N3 H3N N3 7_575 0.85 2.01 2.859(2) 176 yes
N4 H4N O2 . 0.89 1.92 2.7768(16) 161 yes

loop_
_geom_torsion_atom_site_label_1
_geom_torsion_atom_site_label_2
_geom_torsion_atom_site_label_3
_geom_torsion_atom_site_label_4
_geom_torsion_site_symmetry_1
_geom_torsion_site_symmetry_4
_geom_torsion
_geom_torsion_publ_flag
C1 N1 N2 C3 . . 0.31(17) no
C8 N3 N4 C6 . . -0.07(18) no
N2 N1 C1 C2 . . -0.33(17) no
N2 N1 C1 C5 . . -179.38(14) no
N1 C1 C2 C3 . . 0.24(17) no
C5 C1 C2 C3 . . 179.21(16) no
N1 C1 C2 C7 . . 179.98(14) no
C5 C1 C2 C7 . . -1.1(3) no
N1 N2 C3 C2 . . -0.16(18) no
N1 N2 C3 C4 . . -179.62(15) no
C1 C2 C3 N2 . . -0.05(17) no
C7 C2 C3 N2 . . -179.79(14) no
C1 C2 C3 C4 . . 179.34(17) no
C7 C2 C3 C4 . . -0.4(3) no
N3 N4 C6 C7 . . -0.47(18) no
N3 N4 C6 C10 . . 177.19(15) no
N4 C6 C7 C8 . . 0.80(17) no
C10 C6 C7 C8 . . -176.70(17) no
N4 C6 C7 C2 . . -178.44(15) no
C10 C6 C7 C2 . . 4.1(3) no
C3 C2 C7 C6 . . 71.6(2) no
C1 C2 C7 C6 . . -108.09(19) no
C3 C2 C7 C8 . . -107.48(19) no
C1 C2 C7 C8 . . 72.8(2) no
N4 N3 C8 C7 . . 0.59(18) no
N4 N3 C8 C9 . . -178.90(16) no
C6 C7 C8 N3 . . -0.85(18) no
C2 C7 C8 N3 . . 178.38(15) no
C6 C7 C8 C9 . . 178.59(19) no
C2 C7 C8 C9 . . -2.2(3) no
F5 C11 C12 F4 . . 0.0(2) no
C16 C11 C12 F4 . . -178.44(15) no
F5 C11 C12 C13 . . 178.40(15) no
C16 C11 C12 C13 . . 0.0(3) no
F4 C12 C13 F3 . . -2.5(3) no
C11 C12 C13 F3 . . 179.10(15) no
F4 C12 C13 C14 . . 177.95(16) no
C11 C12 C13 C14 . . -0.5(3) no
F3 C13 C14 F2 . . 0.5(2) no
C12 C13 C14 F2 . . -179.95(15) no
F3 C13 C14 C15 . . -179.07(15) no
C12 C13 C14 C15 . . 0.5(3) no
F2 C14 C15 F1 . . -0.9(2) no
C13 C14 C15 F1 . . 178.67(14) no
F2 C14 C15 C16 . . -179.59(14) no
C13 C14 C15 C16 . . 0.0(2) no
F1 C15 C16 O1 . . 3.3(2) no
C14 C15 C16 O1 . . -177.95(15) no
F1 C15 C16 C11 . . -179.15(14) no
C14 C15 C16 C11 . . -0.4(2) no
F5 C11 C16 O1 . . -0.3(2) no
C12 C11 C16 O1 . . 178.13(15) no
F5 C11 C16 C15 . . -177.98(14) no
C12 C11 C16 C15 . . 0.5(2) no
O2 C17 C18 F6 . . -1.5(3) no
C18 C17 C18 F6 7_575 . 179.96(12) no
O2 C17 C18 C19 . . 179.46(19) no
C18 C17 C18 C19 7_575 . 0.9(3) no
F6 C18 C19 F7 . . 0.0(3) no
C17 C18 C19 F7 . . 179.11(18) no
F6 C18 C19 C20 . . -179.47(19) no
C17 C18 C19 C20 . . -0.4(3) no
F7 C19 C20 F8 . . -0.1(3) no
C18 C19 C20 F8 . . 179.4(2) no
F7 C19 C20 C19 . 7_575 -179.66(14) no
C18 C19 C20 C19 . 7_575 -0.2(4) no
